data_7027227
loop_
_publ_author_name
'Zheng, Li-Min'
'Fang, Xia'
'Lii, Kwang-Hwa'
'Song, Hui-Hua'
'Xin, Xin-Quan'
'Fun, Hoong-Kun'
'Chinnakali, Kandasamy'
'Razak, Ibrahim Abdul'

_publ_section_title
;
 Syntheses, crystal structures and magnetic properties of two novel
 layered compounds: [Fe3(C2O4)3(4,4&#x2032;-bpy)4] and
 [Co(C2O4)(4,4&#x2032;-bpy)]
 (4,4&#x2032;-bpy&#x2005;=&#x2005;4,4&#x2032;-bipyridine)&#x200A;&#x2020;
;
_journal_issue 14
_journal_name_full 'Journal of the Chemical Society, Dalton Transactions'
_journal_page_first 2311
_journal_paper_doi 10.1039/a809738k
_journal_year 1999
_chemical_formula_sum 'C46 H32 Fe3 N8 O12'
_chemical_formula_weight 1056.35
_chemical_name_systematic
; 
 ? 
;
_space_group_IT_number 14
_symmetry_cell_setting monoclinic
_symmetry_space_group_name_Hall '-P 2ybc'
_symmetry_space_group_name_H-M 'P 1 21/c 1'
_atom_sites_solution_hydrogens geom
_atom_sites_solution_primary direct
_atom_sites_solution_secondary difmap
_audit_creation_method SHELXL
_cell_angle_alpha 90.00
_cell_angle_beta 94.2776(3)
_cell_angle_gamma 90.00
_cell_formula_units_Z 4
_cell_length_a 16.2475(2)
_cell_length_b 15.9840(2)
_cell_length_c 16.38560(10)
_cell_measurement_reflns_used 7444
_cell_measurement_temperature 293(2)
_cell_measurement_theta_max 28.03
_cell_volume 4243.49(8)
_computing_cell_refinement 'SAINT (Siemens, 1996)'
_computing_data_collection 'SMART (Siemens, 1996)'
_computing_data_reduction 'SAINT (Siemens, 1996)'
_computing_molecular_graphics 'SHELXL (Sheldrick, 1994)'
_computing_structure_refinement 'SHELXL (Sheldrick, 1994)'
_computing_structure_solution 'SHELXL (Sheldrick, 1994)'
_diffrn_ambient_temperature 293(2)
_diffrn_measurement_device
;
Siemens SMART CCD area detector diffractometer
;
_diffrn_measurement_method '\w scans'
_diffrn_radiation_monochromator graphite
_diffrn_radiation_source 'fine-focus sealed tube'
_diffrn_radiation_type MoK\a
_diffrn_radiation_wavelength 0.71073
_diffrn_reflns_av_R_equivalents 0.0621
_diffrn_reflns_av_sigmaI/netI 0.0817
_diffrn_reflns_limit_h_max 18
_diffrn_reflns_limit_h_min -20
_diffrn_reflns_limit_k_max 20
_diffrn_reflns_limit_k_min -20
_diffrn_reflns_limit_l_max 18
_diffrn_reflns_limit_l_min -20
_diffrn_reflns_number 24362
_diffrn_reflns_theta_max 28.03
_diffrn_reflns_theta_min 1.26
_exptl_absorpt_coefficient_mu 1.090
_exptl_absorpt_correction_T_max 0.942
_exptl_absorpt_correction_T_min 0.795
_exptl_absorpt_correction_type 'empirical using SADABS (Siemens, 1996)'
_exptl_crystal_colour red
_exptl_crystal_density_diffrn 1.653
_exptl_crystal_description trunk
_exptl_crystal_F_000 2152
_exptl_crystal_size_max 0.38
_exptl_crystal_size_mid 0.1
_exptl_crystal_size_min 0.1
_refine_diff_density_max 0.357
_refine_diff_density_min -0.541
_refine_diff_density_rms 0.081
_refine_ls_extinction_coef 0.00022(5)
_refine_ls_extinction_expression Fc^*^=kFc[1+0.001xFc^2^\l^3^/sin(2\q)]^-1/4^
_refine_ls_extinction_method SHELXL
_refine_ls_goodness_of_fit_all 1.023
_refine_ls_goodness_of_fit_obs 1.073
_refine_ls_matrix_type full
_refine_ls_number_parameters 623
_refine_ls_number_reflns 9195
_refine_ls_number_restraints 0
_refine_ls_restrained_S_all 1.023
_refine_ls_restrained_S_obs 1.073
_refine_ls_R_factor_all 0.1113
_refine_ls_R_factor_obs 0.0493
_refine_ls_shift/esd_max 0.005
_refine_ls_shift/esd_mean 0.001
_refine_ls_structure_factor_coef Fsqd
_refine_ls_weighting_details 'w=1/[\s^2^(Fo^2^)+(0.0336P)^2^+1.9427P] where P=(Fo^2^+2Fc^2^)/3'
_refine_ls_weighting_scheme calc
_refine_ls_wR_factor_all 0.1127
_refine_ls_wR_factor_obs 0.0887
_reflns_number_observed 5422
_reflns_number_total 9195
_reflns_observed_criterion >2sigma(I)
_cod_data_source_file 809738Ksup1.cif
_cod_data_source_block z9801
_cod_depositor_comments
;
The following automatic conversions were performed:

'_symmetry_cell_setting' value 'Monoclinic' changed to 'monoclinic'
according to /home/saulius/struct/CIF-dictionaries/cif_core.dic
dictionary named 'cif_core.dic' version 2.4.2 from 2011-04-26.

Automatic conversion script
Id: cif_fix_values 1891 2012-01-12 08:04:46Z andrius 

The following automatic conversions were performed:

'_refine_ls_weighting_scheme' value 'calc
w=1/[\s^2^(Fo^2^)+(0.0336P)^2^+1.9427P] where P=(Fo^2^+2Fc^2^)/3' was
changed to 'calc'. New tag '_refine_ls_weighting_details' was
created. The value of the new tag was set to
'w=1/[\s^2^(Fo^2^)+(0.0336P)^2^+1.9427P] where P=(Fo^2^+2Fc^2^)/3'.

Automatic conversion script
Id: cif_fix_values 3143 2015-03-26 13:38:13Z robertas 
;
_cod_original_sg_symbol_H-M P2(1)/c
_cod_database_code 7027227

loop_
_symmetry_equiv_pos_as_xyz
'x, y, z'
'-x, y+1/2, -z+1/2'
'-x, -y, -z'
'x, -y-1/2, z-1/2'

loop_
_atom_site_aniso_label
_atom_site_aniso_U_11
_atom_site_aniso_U_22
_atom_site_aniso_U_33
_atom_site_aniso_U_23
_atom_site_aniso_U_13
_atom_site_aniso_U_12
Fe1 0.0259(3) 0.0176(3) 0.0256(3) -0.0009(2) 0.0060(2) -0.0002(2)
Fe2 0.0267(3) 0.0178(3) 0.0248(3) 0.0000(2) 0.0069(2) 0.0002(2)
Fe3 0.0273(3) 0.0187(3) 0.0257(3) 0.0004(2) 0.0073(2) 0.0001(2)
O1 0.0320(15) 0.0216(14) 0.0278(14) 0.0031(11) -0.0008(12) 0.0001(11)
O2 0.0300(15) 0.0227(15) 0.0326(14) 0.0006(12) -0.0031(12) -0.0057(12)
O3 0.0304(14) 0.0217(15) 0.0251(13) -0.0032(11) -0.0009(11) -0.0010(11)
O4 0.0239(14) 0.0232(15) 0.0297(14) 0.0010(11) -0.0019(11) 0.0035(11)
O5 0.0286(14) 0.0204(14) 0.0260(13) -0.0006(11) 0.0006(11) 0.0040(11)
O6 0.0282(14) 0.0221(14) 0.0274(14) -0.0054(11) -0.0020(11) -0.0001(11)
O7 0.0267(14) 0.0201(14) 0.0302(14) -0.0039(11) -0.0014(11) 0.0000(11)
O8 0.0254(14) 0.0242(15) 0.0249(13) 0.0027(11) 0.0018(11) 0.0049(11)
O9 0.0253(14) 0.0199(15) 0.0271(13) 0.0019(11) -0.0011(11) 0.0020(11)
O10 0.0252(14) 0.025(2) 0.0245(13) -0.0014(11) -0.0005(11) -0.0012(11)
O11 0.0322(15) 0.0227(15) 0.0293(14) 0.0011(11) -0.0043(12) -0.0062(12)
O12 0.0360(15) 0.0222(15) 0.0254(14) 0.0043(11) -0.0021(12) -0.0032(11)
N1 0.024(2) 0.038(2) 0.030(2) -0.0007(15) 0.0052(15) -0.0021(15)
N2 0.031(2) 0.038(2) 0.034(2) -0.005(2) 0.009(2) -0.005(2)
N3 0.029(2) 0.028(2) 0.028(2) 0.0017(14) 0.0085(14) 0.0044(14)
N4 0.028(2) 0.029(2) 0.026(2) -0.0029(14) 0.0084(14) 0.0028(14)
N5 0.028(2) 0.030(2) 0.030(2) 0.0034(14) 0.0072(14) -0.0016(14)
N6 0.031(2) 0.031(2) 0.023(2) 0.0006(14) 0.0069(14) -0.0041(14)
N7 0.030(2) 0.032(2) 0.033(2) 0.0010(15) 0.006(2) 0.0024(15)
N8 0.041(2) 0.039(2) 0.033(2) -0.003(2) 0.015(2) -0.007(2)
C1 0.032(2) 0.048(3) 0.024(2) -0.005(2) 0.001(2) 0.001(2)
C2 0.025(2) 0.054(3) 0.028(2) -0.003(2) 0.007(2) 0.003(2)
C3 0.022(2) 0.036(2) 0.028(2) -0.002(2) 0.003(2) 0.002(2)
C4 0.031(2) 0.064(3) 0.024(2) -0.003(2) 0.006(2) -0.001(2)
C5 0.026(2) 0.068(3) 0.031(2) -0.002(2) 0.000(2) -0.004(2)
C6 0.023(2) 0.033(2) 0.026(2) -0.003(2) 0.005(2) -0.004(2)
C7 0.029(2) 0.038(2) 0.033(2) 0.001(2) 0.006(2) 0.003(2)
C8 0.034(2) 0.039(3) 0.028(2) 0.003(2) 0.007(2) -0.001(2)
C9 0.025(2) 0.045(3) 0.035(2) -0.004(2) 0.005(2) 0.004(2)
C10 0.031(2) 0.048(3) 0.026(2) -0.001(2) 0.003(2) -0.001(2)
C11 0.029(2) 0.037(2) 0.033(2) -0.005(2) 0.008(2) -0.004(2)
C12 0.034(2) 0.042(3) 0.029(2) -0.008(2) 0.005(2) 0.002(2)
C13 0.026(2) 0.032(2) 0.025(2) -0.001(2) 0.007(2) 0.004(2)
C14 0.026(2) 0.036(2) 0.030(2) -0.008(2) 0.005(2) 0.001(2)
C15 0.031(2) 0.039(3) 0.026(2) -0.006(2) 0.004(2) 0.005(2)
C16 0.027(2) 0.024(2) 0.030(2) -0.004(2) 0.007(2) 0.003(2)
C17 0.023(2) 0.045(3) 0.030(2) -0.001(2) 0.003(2) 0.002(2)
C18 0.030(2) 0.039(2) 0.024(2) 0.001(2) 0.007(2) 0.001(2)
C19 0.026(2) 0.047(3) 0.031(2) -0.008(2) 0.005(2) 0.006(2)
C20 0.030(2) 0.050(3) 0.024(2) -0.006(2) 0.003(2) 0.005(2)
C21 0.035(2) 0.042(3) 0.021(2) -0.002(2) 0.006(2) -0.008(2)
C22 0.029(2) 0.049(3) 0.029(2) 0.002(2) 0.004(2) -0.006(2)
C23 0.028(2) 0.032(2) 0.025(2) 0.006(2) 0.006(2) -0.001(2)
C24 0.030(2) 0.055(3) 0.021(2) 0.005(2) 0.003(2) -0.011(2)
C25 0.027(2) 0.053(3) 0.032(2) 0.006(2) 0.002(2) -0.013(2)
C26 0.027(2) 0.034(2) 0.026(2) 0.000(2) 0.008(2) -0.006(2)
C27 0.022(2) 0.042(3) 0.034(2) 0.006(2) 0.003(2) -0.003(2)
C28 0.035(2) 0.048(3) 0.023(2) 0.009(2) 0.004(2) -0.004(2)
C29 0.023(2) 0.041(3) 0.030(2) 0.006(2) 0.003(2) -0.001(2)
C30 0.030(2) 0.045(3) 0.024(2) 0.010(2) 0.003(2) -0.002(2)
C31 0.027(2) 0.041(3) 0.035(2) -0.004(2) 0.004(2) -0.003(2)
C32 0.033(2) 0.043(3) 0.026(2) -0.004(2) 0.004(2) -0.003(2)
C33 0.025(2) 0.038(3) 0.025(2) -0.002(2) 0.004(2) 0.003(2)
C34 0.022(2) 0.056(3) 0.031(2) -0.004(2) 0.002(2) 0.000(2)
C36 0.029(2) 0.032(2) 0.025(2) -0.001(2) 0.008(2) 0.000(2)
C35 0.038(3) 0.058(3) 0.023(2) -0.003(2) 0.005(2) 0.004(2)
C37 0.031(2) 0.051(3) 0.024(2) -0.002(2) 0.003(2) 0.001(2)
C38 0.030(2) 0.055(3) 0.036(2) -0.004(2) 0.010(2) -0.001(2)
C39 0.047(3) 0.037(3) 0.026(2) 0.000(2) 0.005(2) -0.005(2)
C40 0.031(2) 0.038(3) 0.031(2) 0.002(2) 0.001(2) 0.001(2)
C41 0.020(2) 0.026(2) 0.015(2) 0.000(2) 0.0056(15) -0.001(2)
C42 0.021(2) 0.021(2) 0.022(2) 0.001(2) 0.008(2) -0.001(2)
C43 0.020(2) 0.023(2) 0.020(2) -0.001(2) 0.0074(15) -0.001(2)
C44 0.023(2) 0.019(2) 0.017(2) -0.002(2) 0.0067(15) -0.002(2)
C45 0.030(2) 0.020(2) 0.022(2) -0.001(2) 0.005(2) 0.001(2)
C46 0.024(2) 0.022(2) 0.023(2) -0.002(2) 0.004(2) 0.002(2)

loop_
_atom_site_label
_atom_site_type_symbol
_atom_site_fract_x
_atom_site_fract_y
_atom_site_fract_z
_atom_site_U_iso_or_equiv
_atom_site_thermal_displace_type
_atom_site_occupancy
_atom_site_calc_flag
_atom_site_refinement_flags
Fe1 Fe 0.28486(3) 0.22416(3) 0.46061(3) 0.02282(14) Uani 1 d .
Fe2 Fe 0.24457(3) 0.55750(3) 0.50792(3) 0.02286(14) Uani 1 d .
Fe3 Fe 0.22527(3) 0.89397(3) 0.52602(3) 0.02362(14) Uani 1 d .
O1 O 0.21272(15) 0.1224(2) 0.41215(14) 0.0273(6) Uani 1 d .
O2 O 0.33464(15) 0.1246(2) 0.53328(14) 0.0287(6) Uani 1 d .
O3 O 0.22446(14) 0.32649(15) 0.40151(14) 0.0259(6) Uani 1 d .
O4 O 0.34735(14) 0.32410(15) 0.52127(14) 0.0258(6) Uani 1 d .
O5 O 0.20300(14) 0.46241(15) 0.42512(14) 0.0251(6) Uani 1 d .
O6 O 0.32938(14) 0.46098(15) 0.54305(14) 0.0261(6) Uani 1 d .
O7 O 0.15996(14) 0.65385(15) 0.47065(14) 0.0258(6) Uani 1 d .
O8 O 0.28652(14) 0.6544(2) 0.58870(13) 0.0248(6) Uani 1 d .
O9 O 0.15541(14) 0.79322(15) 0.47547(13) 0.0243(6) Uani 1 d .
O10 O 0.27681(14) 0.79383(15) 0.59709(13) 0.0251(6) Uani 1 d .
O11 O 0.18340(15) 0.99034(15) 0.44395(14) 0.0284(6) Uani 1 d .
O12 O 0.30057(15) 0.99551(15) 0.57014(14) 0.0281(6) Uani 1 d .
N1 N 0.1900(2) 0.2332(2) 0.5568(2) 0.0307(8) Uani 1 d .
N2 N -0.1079(2) 0.2140(2) 0.8517(2) 0.0338(8) Uani 1 d .
N3 N 0.3762(2) 0.1989(2) 0.3696(2) 0.0277(7) Uani 1 d .
N4 N 0.6713(2) 0.1122(2) 0.0817(2) 0.0274(7) Uani 1 d .
N5 N 0.1602(2) 0.5067(2) 0.5980(2) 0.0292(7) Uani 1 d .
N6 N -0.1333(2) 0.4311(2) 0.8896(2) 0.0281(7) Uani 1 d .
N7 N 0.3221(2) 0.8717(2) 0.4373(2) 0.0315(8) Uani 1 d .
N8 N 0.6136(2) 0.9237(2) 0.1399(2) 0.0369(8) Uani 1 d .
C1 C 0.1094(2) 0.2273(3) 0.5351(2) 0.0348(10) Uani 1 d .
H1A H 0.0927(2) 0.2250(3) 0.4796(2) 0.042 Uiso 1 calc R
C2 C 0.0498(2) 0.2244(3) 0.5901(2) 0.0355(10) Uani 1 d .
H2A H -0.0056(2) 0.2205(3) 0.5715(2) 0.043 Uiso 1 calc R
C3 C 0.0721(2) 0.2273(2) 0.6733(2) 0.0287(9) Uani 1 d .
C4 C 0.1560(2) 0.2350(3) 0.6955(2) 0.0394(11) Uani 1 d .
H4A H 0.1746(2) 0.2382(3) 0.7505(2) 0.047 Uiso 1 calc R
C5 C 0.2112(2) 0.2379(3) 0.6364(2) 0.0415(11) Uani 1 d .
H5A H 0.2669(2) 0.2434(3) 0.6531(2) 0.050 Uiso 1 calc R
C6 C 0.0100(2) 0.2231(2) 0.7359(2) 0.0270(8) Uani 1 d .
C7 C 0.0297(2) 0.1905(2) 0.8133(2) 0.0333(9) Uani 1 d .
H7A H 0.0827(2) 0.1712(2) 0.8282(2) 0.040 Uiso 1 calc R
C8 C -0.0312(2) 0.1874(2) 0.8678(2) 0.0333(10) Uani 1 d .
H8A H -0.0173(2) 0.1650(2) 0.9194(2) 0.040 Uiso 1 calc R
C9 C -0.1259(2) 0.2453(3) 0.7771(2) 0.0349(10) Uani 1 d .
H9A H -0.1793(2) 0.2644(3) 0.7643(2) 0.042 Uiso 1 calc R
C10 C -0.0702(2) 0.2511(3) 0.7177(2) 0.0346(10) Uani 1 d .
H10A H -0.0861(2) 0.2734(3) 0.6664(2) 0.042 Uiso 1 calc R
C11 C 0.3561(2) 0.1623(2) 0.2973(2) 0.0325(9) Uani 1 d .
H11A H 0.3014(2) 0.1467(2) 0.2851(2) 0.039 Uiso 1 calc R
C12 C 0.4123(2) 0.1463(3) 0.2400(2) 0.0349(10) Uani 1 d .
H12A H 0.3948(2) 0.1220(3) 0.1901(2) 0.042 Uiso 1 calc R
C13 C 0.4948(2) 0.1669(2) 0.2570(2) 0.0274(9) Uani 1 d .
C14 C 0.5165(2) 0.2025(2) 0.3325(2) 0.0303(9) Uani 1 d .
H14A H 0.5713(2) 0.2159(2) 0.3472(2) 0.036 Uiso 1 calc R
C15 C 0.4560(2) 0.2182(2) 0.3861(2) 0.0320(9) Uani 1 d .
H15A H 0.4717(2) 0.2433(2) 0.4360(2) 0.038 Uiso 1 calc R
C16 C 0.5568(2) 0.1497(2) 0.1963(2) 0.0268(9) Uani 1 d .
C17 C 0.5363(2) 0.1560(3) 0.1132(2) 0.0325(9) Uani 1 d .
H17A H 0.4836(2) 0.1727(3) 0.0940(2) 0.039 Uiso 1 calc R
C18 C 0.5950(2) 0.1370(2) 0.0586(2) 0.0308(9) Uani 1 d .
H18A H 0.5802(2) 0.1420(2) 0.0029(2) 0.037 Uiso 1 calc R
C19 C 0.6915(2) 0.1088(3) 0.1616(2) 0.0347(10) Uani 1 d .
H19A H 0.7450(2) 0.0932(3) 0.1790(2) 0.042 Uiso 1 calc R
C20 C 0.6375(2) 0.1272(3) 0.2205(2) 0.0345(10) Uani 1 d .
H20A H 0.6550(2) 0.1244(3) 0.2758(2) 0.041 Uiso 1 calc R
C21 C 0.0854(2) 0.4768(2) 0.5765(2) 0.0327(9) Uani 1 d .
H21A H 0.0717(2) 0.4667(2) 0.5212(2) 0.039 Uiso 1 calc R
C22 C 0.0271(2) 0.4598(3) 0.6308(2) 0.0356(10) Uani 1 d .
H22A H -0.0244(2) 0.4392(3) 0.6121(2) 0.043 Uiso 1 calc R
C23 C 0.0455(2) 0.4737(2) 0.7135(2) 0.0282(9) Uani 1 d .
C24 C 0.1241(2) 0.5018(3) 0.7370(2) 0.0352(10) Uani 1 d .
H24A H 0.1402(2) 0.5099(3) 0.7921(2) 0.042 Uiso 1 calc R
C25 C 0.1785(2) 0.5179(3) 0.6785(2) 0.0370(10) Uani 1 d .
H25A H 0.2309(2) 0.5375(3) 0.6956(2) 0.044 Uiso 1 calc R
C26 C -0.0164(2) 0.4599(2) 0.7745(2) 0.0287(9) Uani 1 d .
C27 C 0.0063(2) 0.4265(2) 0.8510(2) 0.0327(9) Uani 1 d .
H27A H 0.0612(2) 0.4136(2) 0.8656(2) 0.039 Uiso 1 calc R
C28 C -0.0534(2) 0.4125(3) 0.9054(2) 0.0353(10) Uani 1 d .
H28A H -0.0370(2) 0.3889(3) 0.9559(2) 0.042 Uiso 1 calc R
C29 C -0.1540(2) 0.4655(2) 0.8165(2) 0.0312(9) Uani 1 d .
H29A H -0.2090(2) 0.4802(2) 0.8045(2) 0.037 Uiso 1 calc R
C30 C -0.0995(2) 0.4806(2) 0.7582(2) 0.0330(10) Uani 1 d .
H30A H -0.1177(2) 0.5043(2) 0.7082(2) 0.040 Uiso 1 calc R
C31 C 0.3022(2) 0.8574(2) 0.3579(2) 0.0341(10) Uani 1 d .
H31A H 0.2483(2) 0.8411(2) 0.3424(2) 0.041 Uiso 1 calc R
C32 C 0.3563(2) 0.8654(3) 0.2976(2) 0.0339(10) Uani 1 d .
H32A H 0.3391(2) 0.8547(3) 0.2432(2) 0.041 Uiso 1 calc R
C33 C 0.4372(2) 0.8897(2) 0.3195(2) 0.0290(9) Uani 1 d .
C34 C 0.4589(2) 0.9026(3) 0.4018(2) 0.0365(10) Uani 1 d .
H34A H 0.5126(2) 0.9180(3) 0.4192(2) 0.044 Uiso 1 calc R
C36 C 0.4980(2) 0.9021(2) 0.2565(2) 0.0286(9) Uani 1 d .
C35 C 0.4007(2) 0.8925(3) 0.4580(2) 0.0396(11) Uani 1 d .
H35A H 0.4168(2) 0.9007(3) 0.5130(2) 0.048 Uiso 1 calc R
C37 C 0.5813(2) 0.8861(3) 0.2753(2) 0.0355(10) Uani 1 d .
H37A H 0.6004(2) 0.8684(3) 0.3274(2) 0.043 Uiso 1 calc R
C38 C 0.6350(2) 0.8972(3) 0.2148(2) 0.0398(11) Uani 1 d .
H38A H 0.6905(2) 0.8852(3) 0.2277(2) 0.048 Uiso 1 calc R
C39 C 0.5339(3) 0.9400(3) 0.1231(2) 0.0366(10) Uani 1 d .
H39A H 0.5173(3) 0.9594(3) 0.0709(2) 0.044 Uiso 1 calc R
C40 C 0.4740(2) 0.9300(2) 0.1783(2) 0.0334(9) Uani 1 d .
H40A H 0.4189(2) 0.9418(2) 0.1631(2) 0.040 Uiso 1 calc R
C41 C 0.2403(2) 0.3944(2) 0.4382(2) 0.0201(8) Uani 1 d .
C42 C 0.3123(2) 0.3934(2) 0.5063(2) 0.0211(8) Uani 1 d .
C43 C 0.1836(2) 0.7231(2) 0.4991(2) 0.0209(8) Uani 1 d .
C44 C 0.2543(2) 0.7234(2) 0.5677(2) 0.0193(7) Uani 1 d .
C45 C 0.2232(2) 1.0566(2) 0.4544(2) 0.0238(8) Uani 1 d .
C46 C 0.2924(2) 0.0589(2) 0.5257(2) 0.0227(8) Uani 1 d .

loop_
_atom_type_symbol
_atom_type_description
_atom_type_scat_dispersion_real
_atom_type_scat_dispersion_imag
_atom_type_scat_source
C C 0.0033 0.0016 'International Tables Vol C Tables 4.2.6.8 and 6.1.1.4'
H H 0.0000 0.0000 'International Tables Vol C Tables 4.2.6.8 and 6.1.1.4'
N N 0.0061 0.0033 'International Tables Vol C Tables 4.2.6.8 and 6.1.1.4'
O O 0.0106 0.0060 'International Tables Vol C Tables 4.2.6.8 and 6.1.1.4'
Fe Fe 0.3463 0.8444 'International Tables Vol C Tables 4.2.6.8 and 6.1.1.4'

loop_
_geom_angle_atom_site_label_1
_geom_angle_atom_site_label_2
_geom_angle_atom_site_label_3
_geom_angle
_geom_angle_site_symmetry_1
_geom_angle_site_symmetry_3
O4 Fe1 O3 79.58(9) . .
O4 Fe1 O2 98.91(9) . .
O3 Fe1 O2 171.99(9) . .
O4 Fe1 O1 172.84(9) . .
O3 Fe1 O1 101.40(9) . .
O2 Fe1 O1 79.12(9) . .
O4 Fe1 N3 97.61(10) . .
O3 Fe1 N3 98.29(10) . .
O2 Fe1 N3 89.71(10) . .
O1 Fe1 N3 89.28(10) . .
O4 Fe1 N1 87.29(10) . .
O3 Fe1 N1 87.31(10) . .
O2 Fe1 N1 84.75(10) . .
O1 Fe1 N1 85.68(10) . .
N3 Fe1 N1 173.13(12) . .
O5 Fe2 O8 178.78(9) . .
O5 Fe2 O6 79.69(9) . .
O8 Fe2 O6 100.98(9) . .
O5 Fe2 O7 99.66(9) . .
O8 Fe2 O7 79.65(9) . .
O6 Fe2 O7 179.05(9) . .
O5 Fe2 N5 88.87(10) . .
O8 Fe2 N5 92.15(10) . .
O6 Fe2 N5 88.56(10) . .
O7 Fe2 N5 92.13(10) . .
O5 Fe2 N4 92.34(10) . 2_655
O8 Fe2 N4 86.62(10) . 2_655
O6 Fe2 N4 92.63(10) . 2_655
O7 Fe2 N4 86.69(10) . 2_655
N5 Fe2 N4 178.43(11) . 2_655
O9 Fe3 O10 79.47(9) . .
O9 Fe3 O11 99.67(9) . .
O10 Fe3 O11 173.10(9) . .
O9 Fe3 O12 176.17(9) . .
O10 Fe3 O12 101.32(10) . .
O11 Fe3 O12 79.09(9) . .
O9 Fe3 N6 94.71(10) . 2_556
O10 Fe3 N6 96.77(10) . 2_556
O11 Fe3 N6 90.12(10) . 2_556
O12 Fe3 N6 88.93(10) . 2_556
O9 Fe3 N7 90.41(10) . .
O10 Fe3 N7 88.19(10) . .
O11 Fe3 N7 84.97(10) . .
O12 Fe3 N7 85.87(11) . .
N6 Fe3 N7 173.44(12) 2_556 .
C45 O1 Fe1 112.6(2) 1_545 .
C46 O2 Fe1 113.0(2) . .
C41 O3 Fe1 112.3(2) . .
C42 O4 Fe1 112.4(2) . .
C41 O5 Fe2 112.7(2) . .
C42 O6 Fe2 112.3(2) . .
C43 O7 Fe2 111.2(2) . .
C44 O8 Fe2 111.3(2) . .
C43 O9 Fe3 112.8(2) . .
C44 O10 Fe3 111.8(2) . .
C45 O11 Fe3 113.0(2) . .
C46 O12 Fe3 112.8(2) 1_565 .
C5 N1 C1 116.3(3) . .
C5 N1 Fe1 122.9(3) . .
C1 N1 Fe1 120.7(2) . .
C8 N2 C9 116.3(3) . .
C11 N3 C15 116.5(3) . .
C11 N3 Fe1 122.9(2) . .
C15 N3 Fe1 120.6(2) . .
C19 N4 C18 116.7(3) . .
C19 N4 Fe2 120.7(2) . 2_645
C18 N4 Fe2 121.8(2) . 2_645
C21 N5 C25 116.1(3) . .
C21 N5 Fe2 123.2(2) . .
C25 N5 Fe2 119.8(2) . .
C29 N6 C28 116.1(3) . .
C29 N6 Fe3 122.5(2) . 2_546
C28 N6 Fe3 121.0(2) . 2_546
C31 N7 C35 116.5(3) . .
C31 N7 Fe3 121.7(3) . .
C35 N7 Fe3 119.8(2) . .
C38 N8 C39 116.2(3) . .
N1 C1 C2 123.7(3) . .
C1 C2 C3 120.0(4) . .
C2 C3 C4 116.1(3) . .
C2 C3 C6 122.2(3) . .
C4 C3 C6 121.6(3) . .
C5 C4 C3 119.9(4) . .
N1 C5 C4 124.0(4) . .
C7 C6 C10 117.8(3) . .
C7 C6 C3 121.5(3) . .
C10 C6 C3 120.6(3) . .
C8 C7 C6 118.5(4) . .
N2 C8 C7 124.5(4) . .
N2 C9 C10 124.2(4) . .
C9 C10 C6 118.7(4) . .
N3 C11 C12 123.6(4) . .
C11 C12 C13 119.8(4) . .
C14 C13 C12 117.1(3) . .
C14 C13 C16 122.1(3) . .
C12 C13 C16 120.8(3) . .
C13 C14 C15 119.7(3) . .
N3 C15 C14 123.4(3) . .
C17 C16 C20 117.1(3) . .
C17 C16 C13 121.2(3) . .
C20 C16 C13 121.7(3) . .
C16 C17 C18 119.5(3) . .
N4 C18 C17 123.5(3) . .
N4 C19 C20 123.9(4) . .
C19 C20 C16 119.3(4) . .
N5 C21 C22 124.0(3) . .
C21 C22 C23 119.5(4) . .
C24 C23 C22 117.0(3) . .
C24 C23 C26 121.2(3) . .
C22 C23 C26 121.8(3) . .
C25 C24 C23 119.7(3) . .
N5 C25 C24 123.5(4) . .
C27 C26 C30 116.9(3) . .
C27 C26 C23 121.2(3) . .
C30 C26 C23 121.9(3) . .
C28 C27 C26 119.5(3) . .
N6 C28 C27 123.8(4) . .
N6 C29 C30 124.2(3) . .
C29 C30 C26 119.4(3) . .
N7 C31 C32 124.2(4) . .
C31 C32 C33 118.8(4) . .
C34 C33 C32 117.4(3) . .
C34 C33 C36 121.2(3) . .
C32 C33 C36 121.3(3) . .
C35 C34 C33 119.7(4) . .
C37 C36 C40 117.9(3) . .
C37 C36 C33 120.4(3) . .
C40 C36 C33 121.7(3) . .
N7 C35 C34 123.4(4) . .
C38 C37 C36 118.3(4) . .
N8 C38 C37 124.9(4) . .
N8 C39 C40 124.2(4) . .
C39 C40 C36 118.5(4) . .
O5 C41 O3 125.9(3) . .
O5 C41 C42 117.4(3) . .
O3 C41 C42 116.7(3) . .
O6 C42 O4 125.5(3) . .
O6 C42 C41 117.5(3) . .
O4 C42 C41 117.0(3) . .
O7 C43 O9 125.4(3) . .
O7 C43 C44 117.6(3) . .
O9 C43 C44 117.0(3) . .
O8 C44 O10 124.9(3) . .
O8 C44 C43 117.9(3) . .
O10 C44 C43 117.1(3) . .
O11 C45 O1 125.7(3) . 1_565
O11 C45 C46 117.5(3) . 1_565
O1 C45 C46 116.8(3) 1_565 1_565
O12 C46 O2 125.9(3) 1_545 .
O12 C46 C45 117.2(3) 1_545 1_545
O2 C46 C45 116.9(3) . 1_545

loop_
_geom_bond_atom_site_label_1
_geom_bond_atom_site_label_2
_geom_bond_distance
_geom_bond_site_symmetry_2
Fe1 O4 2.102(2) .
Fe1 O3 2.106(2) .
Fe1 O2 2.112(3) .
Fe1 O1 2.124(3) .
Fe1 N3 2.217(3) .
Fe1 N1 2.290(3) .
Fe2 O5 2.114(2) .
Fe2 O8 2.117(2) .
Fe2 O6 2.119(2) .
Fe2 O7 2.123(2) .
Fe2 N5 2.240(3) .
Fe2 N4 2.256(3) 2_655
Fe3 O9 2.104(2) .
Fe3 O10 2.115(2) .
Fe3 O11 2.123(2) .
Fe3 O12 2.126(2) .
Fe3 N6 2.193(3) 2_556
Fe3 N7 2.249(3) .
O1 C45 1.264(4) 1_545
O2 C46 1.256(4) .
O3 C41 1.259(4) .
O4 C42 1.261(4) .
O5 C41 1.254(4) .
O6 C42 1.258(4) .
O7 C43 1.250(4) .
O8 C44 1.257(4) .
O9 C43 1.260(4) .
O10 C44 1.267(4) .
O11 C45 1.246(4) .
O12 C46 1.249(4) 1_565
N1 C5 1.326(5) .
N1 C1 1.335(5) .
N2 C8 1.324(5) .
N2 C9 1.333(5) .
N3 C11 1.339(4) .
N3 C15 1.342(5) .
N4 C19 1.326(4) .
N4 C18 1.329(5) .
N4 Fe2 2.256(3) 2_645
N5 C21 1.328(5) .
N5 C25 1.343(5) .
N6 C29 1.338(4) .
N6 C28 1.337(5) .
N6 Fe3 2.193(3) 2_546
N7 C31 1.337(4) .
N7 C35 1.338(5) .
N8 C38 1.320(5) .
N8 C39 1.329(5) .
C1 C2 1.372(5) .
C2 C3 1.386(5) .
C3 C4 1.389(5) .
C3 C6 1.492(4) .
C4 C5 1.369(5) .
C6 C7 1.386(5) .
C6 C10 1.389(5) .
C7 C8 1.384(5) .
C9 C10 1.382(5) .
C11 C12 1.382(5) .
C12 C13 1.389(5) .
C13 C14 1.383(5) .
C13 C16 1.493(4) .
C14 C15 1.389(5) .
C16 C17 1.380(5) .
C16 C20 1.389(5) .
C17 C18 1.390(5) .
C19 C20 1.383(5) .
C21 C22 1.376(5) .
C22 C23 1.383(5) .
C23 C24 1.382(5) .
C23 C26 1.486(4) .
C24 C25 1.376(5) .
C26 C27 1.387(5) .
C26 C30 1.396(5) .
C27 C28 1.383(5) .
C29 C30 1.373(5) .
C31 C32 1.376(5) .
C32 C33 1.392(5) .
C33 C34 1.385(5) .
C33 C36 1.495(4) .
C34 C35 1.377(5) .
C36 C37 1.389(5) .
C36 C40 1.386(5) .
C37 C38 1.381(5) .
C39 C40 1.386(5) .
C41 C42 1.556(5) .
C43 C44 1.547(5) .
C45 O1 1.264(4) 1_565
C45 C46 1.559(5) 1_565
C46 O12 1.249(4) 1_545
C46 C45 1.559(5) 1_545
